data_1504825
loop_
_publ_author_name
'Zhang, Hongyu'
'Wakamiya, Atsushi'
'Yamaguchi, Shigehiro'

_publ_section_title
;
 Highly electron-donating 3,3'-diaryl-1,1'-bi(isobenzofuran)s synthesized
 by photochemical exocyclic [2 + 2 + 2] cycloaddition.
;
_journal_issue 16
_journal_name_full 'Organic letters'
_journal_page_first 3591
_journal_page_last 3594
_journal_paper_doi 10.1021/ol801358c
_journal_volume 10
_journal_year 2008
_chemical_formula_sum 'C30 H18 F6 O2'
_chemical_formula_weight 524.44
_chemical_name_systematic
; 
 ? 
;
_space_group_IT_number 14
_symmetry_cell_setting monoclinic
_symmetry_space_group_name_Hall '-P 2ybc'
_symmetry_space_group_name_H-M 'P 1 21/c 1'
_atom_sites_solution_hydrogens geom
_atom_sites_solution_primary direct
_atom_sites_solution_secondary difmap
_audit_creation_method SHELXL-97
_cell_angle_alpha 90.000
_cell_angle_beta 102.295(11)
_cell_angle_gamma 90.000
_cell_formula_units_Z 2
_cell_length_a 12.13(2)
_cell_length_b 5.926(11)
_cell_length_c 15.66(3)
_cell_measurement_reflns_used 2747
_cell_measurement_temperature 93(2)
_cell_measurement_theta_max 31.5050
_cell_measurement_theta_min 1.9357
_cell_volume 1100(3)
_computing_molecular_graphics 'ORTEP 3 for windows'
_computing_structure_refinement 'SHELXL-97 (Sheldrick, 1997)'
_computing_structure_solution 'SHELXS-97 (Sheldrick, 1990)'
_diffrn_ambient_temperature 93(2)
_diffrn_measured_fraction_theta_full 0.990
_diffrn_measured_fraction_theta_max 0.990
_diffrn_measurement_device_type
;
Saturn70 CCD (4x4 bin mode) with MicroMax-007

;
_diffrn_radiation_monochromator graphite
_diffrn_radiation_source 'fine-focus sealed tube'
_diffrn_radiation_type MoK\a
_diffrn_radiation_wavelength 0.71070
_diffrn_reflns_av_R_equivalents 0.0372
_diffrn_reflns_av_sigmaI/netI 0.0394
_diffrn_reflns_limit_h_max 14
_diffrn_reflns_limit_h_min -13
_diffrn_reflns_limit_k_max 7
_diffrn_reflns_limit_k_min -7
_diffrn_reflns_limit_l_max 18
_diffrn_reflns_limit_l_min -18
_diffrn_reflns_number 6548
_diffrn_reflns_theta_full 25.48
_diffrn_reflns_theta_max 25.48
_diffrn_reflns_theta_min 2.66
_exptl_absorpt_coefficient_mu 0.133
_exptl_absorpt_correction_T_max 0.9973
_exptl_absorpt_correction_T_min 0.9739
_exptl_absorpt_correction_type multi-scan
_exptl_absorpt_process_details 'Jacobson, R. (1998) Private communication'
_exptl_crystal_colour red
_exptl_crystal_density_diffrn 1.584
_exptl_crystal_density_method 'not measured'
_exptl_crystal_description needle
_exptl_crystal_F_000 536
_exptl_crystal_size_max 0.20
_exptl_crystal_size_mid 0.02
_exptl_crystal_size_min 0.02
_refine_diff_density_max 0.860
_refine_diff_density_min -0.415
_refine_diff_density_rms 0.112
_refine_ls_extinction_coef none
_refine_ls_extinction_method none
_refine_ls_goodness_of_fit_ref 1.121
_refine_ls_hydrogen_treatment none
_refine_ls_matrix_type full
_refine_ls_number_parameters 172
_refine_ls_number_reflns 2033
_refine_ls_number_restraints 0
_refine_ls_restrained_S_all 1.121
_refine_ls_R_factor_all 0.1073
_refine_ls_R_factor_gt 0.0898
_refine_ls_shift/su_max 0.000
_refine_ls_shift/su_mean 0.000
_refine_ls_structure_factor_coef Fsqd
_refine_ls_weighting_details 'calc w=1/[\s^2^(Fo^2^)+(0.1919P)^2^+0.0590P] where P=(Fo^2^+2Fc^2^)/3'
_refine_ls_weighting_scheme calc
_refine_ls_wR_factor_gt 0.2429
_refine_ls_wR_factor_ref 0.2751
_reflns_number_gt 1518
_reflns_number_total 2033
_reflns_threshold_expression >2sigma(I)
_cod_data_source_file ol801358c-file004.cif
_cod_data_source_block comp2c
_cod_original_cell_volume 1100(4)
_cod_original_sg_symbol_H-M P21/c
_cod_database_code 1504825

loop_
_symmetry_equiv_pos_as_xyz
'x, y, z'
'-x, y+1/2, -z+1/2'
'-x, -y, -z'
'x, -y-1/2, z-1/2'

loop_
_atom_site_label
_atom_site_type_symbol
_atom_site_fract_x
_atom_site_fract_y
_atom_site_fract_z
_atom_site_U_iso_or_equiv
_atom_site_adp_type
_atom_site_occupancy
_atom_site_symmetry_multiplicity
_atom_site_calc_flag
_atom_site_refinement_flags
C20 C 0.2234(3) -0.0108(5) 0.60210(19) 0.0248(8) Uani 1 1 d .
O1 O 0.11353(18) 0.3027(4) 0.53502(14) 0.0261(6) Uani 1 1 d .
C22 C 0.1187(3) 0.1150(5) 0.5883(2) 0.0244(8) Uani 1 1 d .
C23 C -0.0535(3) 0.2827(5) 0.57620(19) 0.0244(8) Uani 1 1 d .
C24 C -0.0273(3) -0.0607(6) 0.6695(2) 0.0270(8) Uani 1 1 d .
H1 H 0.0177 -0.1824 0.6970 0.032 Uiso 1 1 calc R
C25 C 0.2336(3) -0.2264(6) 0.64066(19) 0.0261(8) Uani 1 1 d .
H2 H 0.1706 -0.2920 0.6583 0.031 Uiso 1 1 calc R
C26 C 0.3349(3) -0.3445(6) 0.6532(2) 0.0257(8) Uani 1 1 d .
H3 H 0.3407 -0.4896 0.6796 0.031 Uiso 1 1 calc R
C27 C 0.0093(3) 0.4032(5) 0.5271(2) 0.0265(8) Uani 1 1 d .
F1 F 0.53184(18) -0.5872(4) 0.66406(19) 0.0543(8) Uani 1 1 d .
C28 C 0.4188(3) -0.0391(6) 0.5880(2) 0.0268(8) Uani 1 1 d .
H4 H 0.4818 0.0249 0.5698 0.032 Uiso 1 1 calc R
F2 F 0.61681(18) -0.2818(4) 0.70419(17) 0.0594(9) Uani 1 1 d .
C12 C -0.1648(3) 0.3097(6) 0.59091(19) 0.0257(8) Uani 1 1 d .
H5 H -0.2106 0.4326 0.5656 0.031 Uiso 1 1 calc R
C13 C -0.2045(3) 0.1562(6) 0.6420(2) 0.0298(8) Uani 1 1 d .
H6 H -0.2787 0.1730 0.6519 0.036 Uiso 1 1 calc R
C29 C -0.1362(3) -0.0309(6) 0.6811(2) 0.0289(8) Uani 1 1 d .
H7 H -0.1666 -0.1361 0.7157 0.035 Uiso 1 1 calc R
F3 F 0.5836(2) -0.3745(6) 0.56974(15) 0.0700(10) Uani 1 1 d .
C30 C 0.4285(3) -0.2502(6) 0.6269(2) 0.0264(8) Uani 1 1 d .
C17 C 0.5380(3) -0.3740(6) 0.6409(2) 0.0280(8) Uani 1 1 d .
C31 C 0.0162(3) 0.0957(5) 0.6152(2) 0.0241(8) Uani 1 1 d .
C32 C 0.3186(3) 0.0791(6) 0.5754(2) 0.0281(8) Uani 1 1 d .
H8 H 0.3136 0.2233 0.5484 0.034 Uiso 1 1 calc R

loop_
_atom_site_aniso_label
_atom_site_aniso_U_11
_atom_site_aniso_U_22
_atom_site_aniso_U_33
_atom_site_aniso_U_23
_atom_site_aniso_U_13
_atom_site_aniso_U_12
C20 0.0251(17) 0.0275(17) 0.0189(15) -0.0023(13) -0.0021(13) -0.0037(13)
O1 0.0219(12) 0.0264(13) 0.0278(12) 0.0023(9) 0.0003(9) 0.0020(9)
C22 0.0223(17) 0.0268(17) 0.0208(15) 0.0012(12) -0.0031(12) 0.0006(13)
C23 0.0224(17) 0.0260(17) 0.0216(15) -0.0064(12) -0.0025(13) 0.0010(13)
C24 0.0258(17) 0.0291(17) 0.0242(16) -0.0008(13) 0.0012(13) 0.0017(14)
C25 0.0215(17) 0.0295(18) 0.0253(16) -0.0004(13) 0.0001(13) 0.0002(13)
C26 0.0239(17) 0.0257(17) 0.0256(16) 0.0014(12) 0.0013(13) 0.0008(13)
C27 0.0197(16) 0.0322(19) 0.0232(16) -0.0026(13) -0.0054(13) 0.0019(13)
F1 0.0258(12) 0.0382(14) 0.097(2) 0.0184(12) 0.0083(12) 0.0059(9)
C28 0.0217(17) 0.0334(19) 0.0229(16) 0.0001(13) -0.0006(13) -0.0017(14)
F2 0.0276(13) 0.0593(17) 0.0779(19) -0.0308(14) -0.0191(12) 0.0083(11)
C12 0.0197(17) 0.0331(18) 0.0209(15) -0.0026(13) -0.0030(13) 0.0006(13)
C13 0.0235(17) 0.039(2) 0.0248(16) -0.0052(14) 0.0006(13) 0.0013(14)
C29 0.0265(18) 0.0343(19) 0.0248(16) 0.0038(14) 0.0029(14) -0.0008(14)
F3 0.0610(17) 0.113(2) 0.0424(14) 0.0282(14) 0.0245(13) 0.0566(16)
C30 0.0210(17) 0.0323(19) 0.0232(15) -0.0018(13) -0.0010(13) 0.0009(13)
C17 0.0226(17) 0.0340(19) 0.0259(16) 0.0014(13) 0.0015(13) 0.0016(14)
C31 0.0218(17) 0.0270(17) 0.0202(15) -0.0031(12) -0.0027(13) 0.0013(13)
C32 0.0267(18) 0.0316(19) 0.0250(16) 0.0012(13) 0.0035(13) 0.0033(14)

loop_
_atom_type_symbol
_atom_type_description
_atom_type_scat_dispersion_real
_atom_type_scat_dispersion_imag
_atom_type_scat_source
C C 0.0033 0.0016 'International Tables Vol C Tables 4.2.6.8 and 6.1.1.4'
H H 0.0000 0.0000 'International Tables Vol C Tables 4.2.6.8 and 6.1.1.4'
O O 0.0106 0.0060 'International Tables Vol C Tables 4.2.6.8 and 6.1.1.4'
F F 0.0171 0.0103 'International Tables Vol C Tables 4.2.6.8 and 6.1.1.4'

loop_
_geom_angle_atom_site_label_1
_geom_angle_atom_site_label_2
_geom_angle_atom_site_label_3
_geom_angle
_geom_angle_site_symmetry_3
C25 C20 C32 117.8(3) .
C25 C20 C22 121.7(3) .
C32 C20 C22 120.5(3) .
C27 O1 C22 108.9(3) .
O1 C22 C31 108.5(3) .
O1 C22 C20 115.5(3) .
C31 C22 C20 136.0(3) .
C27 C23 C12 132.9(3) .
C27 C23 C31 106.7(3) .
C12 C23 C31 120.4(3) .
C29 C24 C31 118.6(3) .
C26 C25 C20 120.8(3) .
C25 C26 C30 120.2(3) .
O1 C27 C23 109.2(3) .
O1 C27 C27 115.4(4) 3_566
C23 C27 C27 135.4(4) 3_566
C32 C28 C30 120.7(3) .
C13 C12 C23 119.0(3) .
C12 C13 C29 121.3(3) .
C24 C29 C13 121.5(3) .
C28 C30 C26 119.3(3) .
C28 C30 C17 119.9(3) .
C26 C30 C17 120.8(3) .
F1 C17 F2 105.1(3) .
F1 C17 F3 106.4(3) .
F2 C17 F3 105.0(3) .
F1 C17 C30 114.2(3) .
F2 C17 C30 112.4(3) .
F3 C17 C30 113.0(3) .
C22 C31 C24 134.0(3) .
C22 C31 C23 106.7(3) .
C24 C31 C23 119.3(3) .
C28 C32 C20 121.1(3) .

loop_
_geom_bond_atom_site_label_1
_geom_bond_atom_site_label_2
_geom_bond_distance
_geom_bond_site_symmetry_2
C20 C25 1.407(5) .
C20 C32 1.413(5) .
C20 C22 1.449(5) .
O1 C27 1.380(5) .
O1 C22 1.383(4) .
C22 C31 1.400(5) .
C23 C27 1.389(5) .
C23 C12 1.427(5) .
C23 C31 1.447(5) .
C24 C29 1.382(5) .
C24 C31 1.433(5) .
C25 C26 1.391(5) .
C26 C30 1.404(5) .
C27 C27 1.416(7) 3_566
F1 C17 1.321(5) .
C28 C32 1.380(5) .
C28 C30 1.385(5) .
F2 C17 1.338(4) .
C12 C13 1.365(5) .
C13 C29 1.441(5) .
F3 C17 1.345(5) .
C30 C17 1.492(5) .
